data_4036242
loop_
_publ_author_name
'Zhao, Ning'
'Xuan, Sunting'
'Fronczek, Frank R.'
'Smith, Kevin M.'
'Vicente, M Gra\,ca H'

_publ_section_title
;
 Stepwise Polychlorination of 8-Chloro-BODIPY and Regioselective
 Functionalization of 2,3,5,6,8-Pentachloro-BODIPY.
;
_journal_issue 16
_journal_name_full 'The Journal of organic chemistry'
_journal_page_first 8377
_journal_page_last 8383
_journal_paper_doi 10.1021/acs.joc.5b01147
_journal_volume 80
_journal_year 2015
_chemical_formula_moiety 'C15 H7 B Cl4 F2 N2 O'
_chemical_formula_sum 'C15 H7 B Cl4 F2 N2 O'
_chemical_formula_weight 421.84
_space_group_IT_number 2
_space_group_name_Hall '-P 1'
_space_group_name_H-M_alt 'P -1'
_symmetry_cell_setting triclinic
_symmetry_space_group_name_Hall '-P 1'
_symmetry_space_group_name_H-M 'P -1'
_atom_sites_solution_hydrogens geom
_atom_sites_solution_primary direct
_atom_sites_solution_secondary difmap
_audit_creation_method SHELXL-97
_cell_angle_alpha 95.240(2)
_cell_angle_beta 112.368(2)
_cell_angle_gamma 118.931(2)
_cell_formula_units_Z 2
_cell_length_a 9.8021(4)
_cell_length_b 10.0817(4)
_cell_length_c 10.8650(4)
_cell_measurement_reflns_used 7833
_cell_measurement_temperature 90.0(5)
_cell_measurement_theta_max 39.78
_cell_measurement_theta_min 3.56
_cell_volume 817.14(6)
_computing_cell_refinement 'Bruker SAINT'
_computing_data_collection 'Bruker APEX2'
_computing_data_reduction 'Bruker SAINT'
_computing_molecular_graphics 'ORTEP-3 for Windows (Farrugia, 2012)'
_computing_publication_material 'SHELXL-97 (Sheldrick, 2008)'
_computing_structure_refinement 'SHELXL-97 (Sheldrick, 2008)'
_computing_structure_solution 'SHELXS-97 (Sheldrick, 2008)'
_diffrn_ambient_temperature 90.0(5)
_diffrn_measured_fraction_theta_full 0.988
_diffrn_measured_fraction_theta_max 0.911
_diffrn_measurement_device_type 'Bruker Kappa APEX-II DUO'
_diffrn_measurement_method '\f and \w scans'
_diffrn_radiation_monochromator 'TRIUMPH curved graphite'
_diffrn_radiation_source 'fine-focus sealed tube'
_diffrn_radiation_type MoK\a
_diffrn_radiation_wavelength 0.71073
_diffrn_reflns_av_R_equivalents 0.0170
_diffrn_reflns_av_sigmaI/netI 0.0288
_diffrn_reflns_limit_h_max 16
_diffrn_reflns_limit_h_min -17
_diffrn_reflns_limit_k_max 9
_diffrn_reflns_limit_k_min -17
_diffrn_reflns_limit_l_max 19
_diffrn_reflns_limit_l_min -17
_diffrn_reflns_number 15944
_diffrn_reflns_theta_full 25.00
_diffrn_reflns_theta_max 39.97
_diffrn_reflns_theta_min 2.16
_exptl_absorpt_coefficient_mu 0.751
_exptl_absorpt_correction_T_max 0.9354
_exptl_absorpt_correction_T_min 0.8011
_exptl_absorpt_correction_type multi-scan
_exptl_absorpt_process_details 'SADABS (Sheldrick, 2004)'
_exptl_crystal_colour orange
_exptl_crystal_density_diffrn 1.714
_exptl_crystal_density_method 'not measured'
_exptl_crystal_description prism
_exptl_crystal_F_000 420
_exptl_crystal_size_max 0.30
_exptl_crystal_size_mid 0.23
_exptl_crystal_size_min 0.09
_refine_diff_density_max 0.751
_refine_diff_density_min -0.364
_refine_diff_density_rms 0.080
_refine_ls_extinction_method none
_refine_ls_goodness_of_fit_ref 1.034
_refine_ls_hydrogen_treatment constr
_refine_ls_matrix_type full
_refine_ls_number_parameters 226
_refine_ls_number_reflns 9207
_refine_ls_number_restraints 0
_refine_ls_restrained_S_all 1.034
_refine_ls_R_factor_all 0.0408
_refine_ls_R_factor_gt 0.0317
_refine_ls_shift/su_max 0.002
_refine_ls_shift/su_mean 0.000
_refine_ls_structure_factor_coef Fsqd
_refine_ls_weighting_details 'calc w=1/[\s^2^(Fo^2^)+(0.0468P)^2^+0.1026P] where P=(Fo^2^+2Fc^2^)/3'
_refine_ls_weighting_scheme calc
_refine_ls_wR_factor_gt 0.0810
_refine_ls_wR_factor_ref 0.0863
_reflns_number_gt 7703
_reflns_number_total 9207
_reflns_threshold_expression I>2\s(I)
_cod_data_source_file jo5b01147_si_007.cif
_cod_data_source_block NZhao58
_cod_depositor_comments
;
The following automatic conversions were performed:

data item '_symmetry_cell_setting' value 'Triclinic' was changed to
'triclinic' in accordance with the
/home/saulius/struct/COD-crude-data/automatic-downloads/DataCite-retrospective/ACS/depositions/lib/dictionaries/cif_core.dic
dictionary named 'cif_core.dic' version 2.4.2 last updated on
2011-04-26.

Automatic conversion script
Id: cif_fix_values 6909 2019-04-08 15:41:33Z antanas 
;
_cod_original_cell_volume 817.13(6)
_cod_original_sg_symbol_Hall '-P 1 '
_cod_original_sg_symbol_H-M 'P -1   '
_cod_database_code 4036242

loop_
_symmetry_equiv_pos_as_xyz
'x, y, z'
'-x, -y, -z'

loop_
_atom_site_label
_atom_site_type_symbol
_atom_site_fract_x
_atom_site_fract_y
_atom_site_fract_z
_atom_site_U_iso_or_equiv
_atom_site_adp_type
_atom_site_occupancy
_atom_site_symmetry_multiplicity
_atom_site_calc_flag
_atom_site_refinement_flags
Cl1 Cl 0.08364(3) 0.07005(2) 0.20141(2) 0.01937(4) Uani 1 1 d .
Cl2 Cl 0.00511(3) 0.31149(3) 0.03303(2) 0.01946(4) Uani 1 1 d .
Cl3 Cl 1.19354(3) 0.59013(3) 0.79687(2) 0.01653(4) Uani 1 1 d .
Cl4 Cl 0.79060(3) 0.22451(2) 0.64642(2) 0.02103(5) Uani 1 1 d .
F1 F 0.49055(8) 0.14215(6) 0.31290(6) 0.01836(10) Uani 1 1 d .
F2 F 0.42273(8) 0.19318(7) 0.48233(6) 0.01841(10) Uani 1 1 d .
O1 O 0.78914(8) 0.74518(7) 0.39845(6) 0.01513(10) Uani 1 1 d .
N1 N 0.41483(9) 0.33661(7) 0.31688(7) 0.01101(10) Uani 1 1 d .
N2 N 0.70276(9) 0.39833(7) 0.50375(7) 0.01141(10) Uani 1 1 d .
C1 C 0.23948(10) 0.26141(9) 0.22737(8) 0.01285(12) Uani 1 1 d .
C2 C 0.20836(11) 0.36381(9) 0.15954(8) 0.01331(12) Uani 1 1 d .
C3 C 0.37182(11) 0.50864(9) 0.21017(8) 0.01309(12) Uani 1 1 d .
H3 H 0.3928 0.6014 0.1842 0.016 Uiso 1 1 calc R
C4 C 0.50130(10) 0.49081(8) 0.30826(8) 0.01108(11) Uani 1 1 d .
C5 C 0.68745(10) 0.59620(8) 0.39651(8) 0.01089(11) Uani 1 1 d .
C6 C 0.78422(10) 0.55165(8) 0.49576(8) 0.01096(11) Uani 1 1 d .
C7 C 0.96686(11) 0.64327(9) 0.59442(8) 0.01287(12) Uani 1 1 d .
H7 H 1.0533 0.7519 0.6105 0.015 Uiso 1 1 calc R
C8 C 0.99577(11) 0.54276(9) 0.66389(8) 0.01283(12) Uani 1 1 d .
C9 C 0.83150(11) 0.39306(9) 0.60504(8) 0.01300(12) Uani 1 1 d .
C10 C 0.72673(10) 0.79355(9) 0.28370(8) 0.01189(11) Uani 1 1 d .
C11 C 0.69853(11) 0.91303(9) 0.30740(8) 0.01339(12) Uani 1 1 d .
H11 H 0.7178 0.9590 0.3976 0.016 Uiso 1 1 calc R
C12 C 0.64102(11) 0.96404(9) 0.19520(9) 0.01402(12) Uani 1 1 d .
H12 H 0.6201 1.0456 0.2085 0.017 Uiso 1 1 calc R
C13 C 0.61409(11) 0.89621(10) 0.06374(8) 0.01415(12) Uani 1 1 d .
H13 H 0.5750 0.9316 -0.0123 0.017 Uiso 1 1 calc R
C14 C 0.64440(11) 0.77668(10) 0.04361(8) 0.01394(12) Uani 1 1 d .
H14 H 0.6248 0.7301 -0.0465 0.017 Uiso 1 1 calc R
C15 C 0.70327(11) 0.72499(9) 0.15467(9) 0.01358(12) Uani 1 1 d .
H15 H 0.7267 0.6451 0.1424 0.016 Uiso 1 1 calc R
B1 B 0.50339(12) 0.25747(10) 0.40386(9) 0.01191(13) Uani 1 1 d .

loop_
_atom_site_aniso_label
_atom_site_aniso_U_11
_atom_site_aniso_U_22
_atom_site_aniso_U_33
_atom_site_aniso_U_23
_atom_site_aniso_U_13
_atom_site_aniso_U_12
Cl1 0.01370(8) 0.01336(8) 0.02116(9) 0.00454(6) 0.00783(7) 0.00191(6)
Cl2 0.01324(8) 0.02395(9) 0.01656(9) 0.00394(7) 0.00381(7) 0.01052(7)
Cl3 0.01597(8) 0.02085(8) 0.01399(8) 0.00603(6) 0.00497(7) 0.01289(7)
Cl4 0.02680(10) 0.01575(8) 0.02023(9) 0.01122(7) 0.00856(8) 0.01309(8)
F1 0.0211(2) 0.0134(2) 0.0188(2) 0.00073(17) 0.0084(2) 0.01033(19)
F2 0.0207(2) 0.0176(2) 0.0197(2) 0.01197(19) 0.0140(2) 0.00863(19)
O1 0.0147(2) 0.0095(2) 0.0142(2) 0.00691(18) 0.0037(2) 0.00428(19)
N1 0.0115(2) 0.0095(2) 0.0111(2) 0.00380(19) 0.0062(2) 0.00473(19)
N2 0.0140(3) 0.0096(2) 0.0108(2) 0.00499(19) 0.0062(2) 0.0064(2)
C1 0.0117(3) 0.0119(3) 0.0126(3) 0.0030(2) 0.0067(2) 0.0049(2)
C2 0.0118(3) 0.0149(3) 0.0120(3) 0.0029(2) 0.0053(2) 0.0075(2)
C3 0.0132(3) 0.0125(3) 0.0128(3) 0.0038(2) 0.0053(2) 0.0075(2)
C4 0.0119(3) 0.0094(2) 0.0112(3) 0.0038(2) 0.0057(2) 0.0054(2)
C5 0.0124(3) 0.0086(2) 0.0107(3) 0.0041(2) 0.0055(2) 0.0053(2)
C6 0.0126(3) 0.0095(2) 0.0105(3) 0.0046(2) 0.0055(2) 0.0060(2)
C7 0.0131(3) 0.0121(3) 0.0122(3) 0.0045(2) 0.0054(2) 0.0068(2)
C8 0.0143(3) 0.0143(3) 0.0112(3) 0.0049(2) 0.0057(2) 0.0092(2)
C9 0.0170(3) 0.0128(3) 0.0119(3) 0.0064(2) 0.0071(3) 0.0097(2)
C10 0.0124(3) 0.0098(2) 0.0121(3) 0.0058(2) 0.0053(2) 0.0055(2)
C11 0.0168(3) 0.0110(3) 0.0131(3) 0.0052(2) 0.0080(3) 0.0076(2)
C12 0.0166(3) 0.0134(3) 0.0156(3) 0.0063(2) 0.0081(3) 0.0103(3)
C13 0.0153(3) 0.0161(3) 0.0133(3) 0.0073(2) 0.0064(3) 0.0103(3)
C14 0.0150(3) 0.0163(3) 0.0125(3) 0.0052(2) 0.0074(3) 0.0095(3)
C15 0.0153(3) 0.0130(3) 0.0154(3) 0.0057(2) 0.0080(3) 0.0094(2)
B1 0.0147(3) 0.0094(3) 0.0126(3) 0.0045(2) 0.0082(3) 0.0060(3)

loop_
_atom_type_symbol
_atom_type_description
_atom_type_scat_dispersion_real
_atom_type_scat_dispersion_imag
_atom_type_scat_source
C C 0.0033 0.0016 'International Tables Vol C Tables 4.2.6.8 and 6.1.1.4'
H H 0.0000 0.0000 'International Tables Vol C Tables 4.2.6.8 and 6.1.1.4'
B B 0.0013 0.0007 'International Tables Vol C Tables 4.2.6.8 and 6.1.1.4'
N N 0.0061 0.0033 'International Tables Vol C Tables 4.2.6.8 and 6.1.1.4'
O O 0.0106 0.0060 'International Tables Vol C Tables 4.2.6.8 and 6.1.1.4'
F F 0.0171 0.0103 'International Tables Vol C Tables 4.2.6.8 and 6.1.1.4'
Cl Cl 0.1484 0.1585 'International Tables Vol C Tables 4.2.6.8 and 6.1.1.4'

loop_
_geom_angle_atom_site_label_1
_geom_angle_atom_site_label_2
_geom_angle_atom_site_label_3
_geom_angle
C5 O1 C10 120.49(6)
C1 N1 C4 107.23(6)
C1 N1 B1 125.21(6)
C4 N1 B1 127.38(6)
C9 N2 C6 106.83(6)
C9 N2 B1 127.80(6)
C6 N2 B1 125.18(6)
N1 C1 C2 110.14(7)
N1 C1 Cl1 123.61(6)
C2 C1 Cl1 126.25(6)
C3 C2 C1 107.58(7)
C3 C2 Cl2 127.50(6)
C1 C2 Cl2 124.87(6)
C2 C3 C4 106.32(7)
C2 C3 H3 126.8
C4 C3 H3 126.8
N1 C4 C5 118.15(6)
N1 C4 C3 108.72(6)
C5 C4 C3 133.07(7)
O1 C5 C4 125.26(7)
O1 C5 C6 113.27(7)
C4 C5 C6 121.46(6)
N2 C6 C7 109.82(6)
N2 C6 C5 121.45(7)
C7 C6 C5 128.70(7)
C8 C7 C6 106.00(7)
C8 C7 H7 127.0
C6 C7 H7 127.0
C7 C8 C9 107.44(7)
C7 C8 Cl3 126.99(6)
C9 C8 Cl3 125.57(6)
N2 C9 C8 109.91(6)
N2 C9 Cl4 122.55(6)
C8 C9 Cl4 127.52(6)
C11 C10 C15 122.97(7)
C11 C10 O1 117.88(7)
C15 C10 O1 119.09(7)
C10 C11 C12 118.10(7)
C10 C11 H11 120.9
C12 C11 H11 120.9
C13 C12 C11 120.34(7)
C13 C12 H12 119.8
C11 C12 H12 119.8
C14 C13 C12 120.10(7)
C14 C13 H13 120.0
C12 C13 H13 120.0
C13 C14 C15 120.44(7)
C13 C14 H14 119.8
C15 C14 H14 119.8
C10 C15 C14 118.03(7)
C10 C15 H15 121.0
C14 C15 H15 121.0
F2 B1 F1 111.63(6)
F2 B1 N2 110.14(7)
F1 B1 N2 110.52(7)
F2 B1 N1 109.60(7)
F1 B1 N1 109.55(6)
N2 B1 N1 105.20(6)

loop_
_geom_bond_atom_site_label_1
_geom_bond_atom_site_label_2
_geom_bond_distance
Cl1 C1 1.6901(8)
Cl2 C2 1.7039(8)
Cl3 C8 1.7088(8)
Cl4 C9 1.6934(7)
F1 B1 1.3778(10)
F2 B1 1.3748(10)
O1 C5 1.3340(9)
O1 C10 1.4092(9)
N1 C1 1.3443(10)
N1 C4 1.3986(9)
N1 B1 1.5706(11)
N2 C9 1.3510(10)
N2 C6 1.3847(9)
N2 B1 1.5597(11)
C1 C2 1.4052(11)
C2 C3 1.3859(11)
C3 C4 1.4161(11)
C3 H3 0.9500
C4 C5 1.4087(11)
C5 C6 1.4095(10)
C6 C7 1.4021(11)
C7 C8 1.3898(10)
C7 H7 0.9500
C8 C9 1.4029(11)
C10 C11 1.3832(11)
C10 C15 1.3856(11)
C11 C12 1.3929(11)
C11 H11 0.9500
C12 C13 1.3919(11)
C12 H12 0.9500
C13 C14 1.3913(11)
C13 H13 0.9500
C14 C15 1.3916(11)
C14 H14 0.9500
C15 H15 0.9500

loop_
_geom_torsion_atom_site_label_1
_geom_torsion_atom_site_label_2
_geom_torsion_atom_site_label_3
_geom_torsion_atom_site_label_4
_geom_torsion
C4 N1 C1 C2 -0.09(8)
B1 N1 C1 C2 -175.49(7)
C4 N1 C1 Cl1 179.05(6)
B1 N1 C1 Cl1 3.64(11)
N1 C1 C2 C3 -0.29(9)
Cl1 C1 C2 C3 -179.40(6)
N1 C1 C2 Cl2 177.27(6)
Cl1 C1 C2 Cl2 -1.83(11)
C1 C2 C3 C4 0.54(9)
Cl2 C2 C3 C4 -176.94(6)
C1 N1 C4 C5 177.96(7)
B1 N1 C4 C5 -6.76(11)
C1 N1 C4 C3 0.43(8)
B1 N1 C4 C3 175.70(7)
C2 C3 C4 N1 -0.60(8)
C2 C3 C4 C5 -177.62(8)
C10 O1 C5 C4 -18.63(12)
C10 O1 C5 C6 162.62(7)
N1 C4 C5 O1 178.47(7)
C3 C4 C5 O1 -4.73(14)
N1 C4 C5 C6 -2.88(11)
C3 C4 C5 C6 173.93(8)
C9 N2 C6 C7 -0.22(9)
B1 N2 C6 C7 -175.42(7)
C9 N2 C6 C5 178.05(7)
B1 N2 C6 C5 2.85(11)
O1 C5 C6 N2 -176.42(7)
C4 C5 C6 N2 4.77(11)
O1 C5 C6 C7 1.49(12)
C4 C5 C6 C7 -177.32(8)
N2 C6 C7 C8 -0.27(9)
C5 C6 C7 C8 -178.38(8)
C6 C7 C8 C9 0.64(9)
C6 C7 C8 Cl3 -179.28(6)
C6 N2 C9 C8 0.63(9)
B1 N2 C9 C8 175.67(7)
C6 N2 C9 Cl4 -178.24(6)
B1 N2 C9 Cl4 -3.20(11)
C7 C8 C9 N2 -0.81(9)
Cl3 C8 C9 N2 179.11(6)
C7 C8 C9 Cl4 177.99(6)
Cl3 C8 C9 Cl4 -2.09(11)
C5 O1 C10 C11 114.74(8)
C5 O1 C10 C15 -67.83(10)
C15 C10 C11 C12 1.13(12)
O1 C10 C11 C12 178.46(7)
C10 C11 C12 C13 -0.31(12)
C11 C12 C13 C14 0.05(13)
C12 C13 C14 C15 -0.58(13)
C11 C10 C15 C14 -1.64(12)
O1 C10 C15 C14 -178.93(7)
C13 C14 C15 C10 1.33(12)
C9 N2 B1 F2 57.85(10)
C6 N2 B1 F2 -127.96(8)
C9 N2 B1 F1 -65.96(10)
C6 N2 B1 F1 108.23(8)
C9 N2 B1 N1 175.88(7)
C6 N2 B1 N1 -9.93(10)
C1 N1 B1 F2 -54.99(10)
C4 N1 B1 F2 130.53(8)
C1 N1 B1 F1 67.80(9)
C4 N1 B1 F1 -106.67(8)
C1 N1 B1 N2 -173.38(7)
C4 N1 B1 N2 12.15(10)
